data_1501744
loop_
_publ_author_name
'Yamashita, Hiroaki'
'Abe, Jiro'

_publ_section_title
;
 Photochromic properties of [2.2]paracyclophane-bridged imidazole dimer
 with increased photosensitivity by introducing pyrenyl moiety.
;
_journal_issue 46
_journal_name_full 'The journal of physical chemistry. A'
_journal_page_first 13332
_journal_page_last 13337
_journal_paper_doi 10.1021/jp204440s
_journal_volume 115
_journal_year 2011
_chemical_formula_sum 'C56 H38 N4'
_chemical_formula_weight 766.90
_chemical_name_systematic
;

 ?

;
_space_group_IT_number 2
_symmetry_cell_setting triclinic
_symmetry_space_group_name_Hall '-P 1'
_symmetry_space_group_name_H-M 'P -1'
_atom_sites_solution_hydrogens geom
_atom_sites_solution_primary direct
_atom_sites_solution_secondary difmap
_audit_creation_method SHELXL-97
_cell_angle_alpha 64.599(2)
_cell_angle_beta 71.920(3)
_cell_angle_gamma 74.904(3)
_cell_formula_units_Z 2
_cell_length_a 12.150(3)
_cell_length_b 13.307(3)
_cell_length_c 14.206(3)
_cell_measurement_reflns_used 2696
_cell_measurement_temperature 90
_cell_measurement_theta_max 27.82
_cell_measurement_theta_min 2.28
_cell_volume 1950.5(8)
_computing_cell_refinement 'Bruker SAINT'
_computing_data_collection 'Bruker APEX2'
_computing_data_reduction 'Bruker SAINT'
_computing_molecular_graphics 'Bruker SHELXTL'
_computing_publication_material 'Bruker SHELXTL'
_computing_structure_refinement 'SHELXL-97 (Sheldrick, 1997)'
_computing_structure_solution 'SHELXS-97 (Sheldrick, 1990)'
_diffrn_ambient_temperature 90
_diffrn_detector_area_resol_mean 8.333
_diffrn_measured_fraction_theta_full 0.99
_diffrn_measured_fraction_theta_max 0.885
_diffrn_measurement_device_type 'Bruker APEX-II CCD'
_diffrn_measurement_method '\f and \w scans'
_diffrn_radiation_monochromator graphite
_diffrn_radiation_source 'fine-focus sealed tube'
_diffrn_radiation_type MoK\a
_diffrn_radiation_wavelength 0.71073
_diffrn_reflns_av_R_equivalents 0.0293
_diffrn_reflns_av_sigmaI/netI 0.0891
_diffrn_reflns_limit_h_max 11
_diffrn_reflns_limit_h_min -16
_diffrn_reflns_limit_k_max 17
_diffrn_reflns_limit_k_min -16
_diffrn_reflns_limit_l_max 18
_diffrn_reflns_limit_l_min -17
_diffrn_reflns_number 10804
_diffrn_reflns_theta_full 25
_diffrn_reflns_theta_max 28.29
_diffrn_reflns_theta_min 1.63
_diffrn_standards_number 0
_exptl_absorpt_coefficient_mu 0.077
_exptl_absorpt_correction_T_max 0.9886
_exptl_absorpt_correction_T_min 0.9774
_exptl_absorpt_correction_type empirical
_exptl_absorpt_process_details
;

SADABS Sheldrick 1996 

;
_exptl_crystal_colour colorless
_exptl_crystal_density_diffrn 1.306
_exptl_crystal_density_method 'not measured'
_exptl_crystal_description block
_exptl_crystal_F_000 804
_exptl_crystal_size_max 0.30
_exptl_crystal_size_mid 0.25
_exptl_crystal_size_min 0.15
_refine_diff_density_max 0.320
_refine_diff_density_min -0.777
_refine_diff_density_rms 0.059
_refine_ls_extinction_coef 0.0042(13)
_refine_ls_extinction_expression Fc^*^=kFc[1+0.001xFc^2^\l^3^/sin(2\q)]^-1/4^
_refine_ls_extinction_method SHELXL
_refine_ls_goodness_of_fit_ref 1.031
_refine_ls_hydrogen_treatment constr
_refine_ls_matrix_type full
_refine_ls_number_parameters 542
_refine_ls_number_reflns 8338
_refine_ls_number_restraints 0
_refine_ls_restrained_S_all 1.031
_refine_ls_R_factor_all 0.1066
_refine_ls_R_factor_gt 0.0574
_refine_ls_shift/su_max 0.000
_refine_ls_shift/su_mean 0.000
_refine_ls_structure_factor_coef Fsqd
_refine_ls_weighting_details 'calc w=1/[\s^2^(Fo^2^)+(0.0832P)^2^+0.0544P] where P=(Fo^2^+2Fc^2^)/3'
_refine_ls_weighting_scheme calc
_refine_ls_wR_factor_gt 0.1446
_refine_ls_wR_factor_ref 0.1697
_reflns_number_gt 5229
_reflns_number_total 8338
_reflns_threshold_expression >2sigma(I)
_cod_data_source_file jp204440s_si_002.cif
_cod_data_source_block py_pc
_cod_depositor_comments
;
The following automatic conversions were performed:

'_symmetry_cell_setting' value 'Triclinic' changed to 'triclinic'
according to /home/saulius/struct/CIF-dictionaries/cif_core.dic
dictionary named 'cif_core.dic' version 2.4.1 from 2010-06-29.

Automatic conversion script
Id: cif_fix_values 1715 2011-07-08 13:25:40Z adriana 
;
_cod_original_cell_volume 1950.5(7)
_cod_original_sg_symbol_H-M P-1
_cod_database_code 1501744

loop_
_symmetry_equiv_pos_as_xyz
'x, y, z'
'-x, -y, -z'

loop_
_atom_site_label
_atom_site_type_symbol
_atom_site_fract_x
_atom_site_fract_y
_atom_site_fract_z
_atom_site_U_iso_or_equiv
_atom_site_adp_type
_atom_site_occupancy
_atom_site_symmetry_multiplicity
_atom_site_calc_flag
_atom_site_refinement_flags
N3 N 0.51988(17) 0.60419(16) 0.15130(15) 0.0213(4) Uani 1 1 d .
N1 N 0.14544(16) 0.64852(15) 0.29941(15) 0.0199(4) Uani 1 1 d .
N4 N 0.52308(17) 0.49701(16) 0.33597(15) 0.0202(4) Uani 1 1 d .
C4 C -0.04311(19) 0.99076(19) 0.24978(18) 0.0204(5) Uani 1 1 d .
C5 C 0.1979(2) 0.73611(18) 0.28506(18) 0.0194(5) Uani 1 1 d .
N2 N 0.33730(16) 0.59090(15) 0.28569(15) 0.0186(4) Uani 1 1 d .
C7 C 0.6181(2) 0.60361(19) 0.16829(18) 0.0207(5) Uani 1 1 d .
C8 C 0.4610(2) 0.31922(19) 0.32633(19) 0.0217(5) Uani 1 1 d .
H8 H 0.4884 0.3152 0.3838 0.026 Uiso 1 1 calc R
C9 C 0.20313(19) 0.45398(19) 0.31594(18) 0.0193(5) Uani 1 1 d .
C10 C 0.1241(2) 0.84268(19) 0.28976(18) 0.0205(5) Uani 1 1 d .
C11 C -0.1040(2) 1.1330(2) 0.3313(2) 0.0272(6) Uani 1 1 d .
H11 H -0.0953 1.1612 0.3794 0.033 Uiso 1 1 calc R
C12 C -0.0263(2) 1.03492(19) 0.31865(18) 0.0220(5) Uani 1 1 d .
C13 C 0.0316(2) 0.89331(18) 0.23587(17) 0.0193(5) Uani 1 1 d .
C14 C 0.4607(2) 0.7357(2) 0.34987(19) 0.0246(5) Uani 1 1 d .
H14 H 0.4500 0.6665 0.4092 0.029 Uiso 1 1 calc R
C15 C 0.1408(2) 0.89000(19) 0.35385(19) 0.0232(5) Uani 1 1 d .
H15 H 0.2049 0.8576 0.3877 0.028 Uiso 1 1 calc R
C16 C 0.7174(2) 0.51781(19) 0.33333(18) 0.0204(5) Uani 1 1 d .
C17 C 0.22914(19) 0.56322(19) 0.30048(17) 0.0182(5) Uani 1 1 d .
C18 C 0.0670(2) 0.98286(19) 0.36974(19) 0.0237(5) Uani 1 1 d .
H18 H 0.0798 1.0115 0.4157 0.028 Uiso 1 1 calc R
C19 C -0.0754(2) 0.9055(2) 0.1105(2) 0.0255(5) Uani 1 1 d .
H19 H -0.0870 0.8758 0.0649 0.031 Uiso 1 1 calc R
C20 C 0.0107(2) 0.85288(19) 0.16459(18) 0.0236(5) Uani 1 1 d .
H20 H 0.0586 0.7874 0.1554 0.028 Uiso 1 1 calc R
C21 C 0.44720(19) 0.42273(19) 0.24178(18) 0.0196(5) Uani 1 1 d .
C22 C 0.6197(2) 0.53628(19) 0.28464(18) 0.0204(5) Uani 1 1 d .
C23 C 0.6923(2) 0.7689(2) 0.01044(19) 0.0260(6) Uani 1 1 d .
H23 H 0.6142 0.8068 0.0128 0.031 Uiso 1 1 calc R
C24 C 0.2141(2) 0.3606(2) 0.40885(19) 0.0233(5) Uani 1 1 d .
H24 H 0.2305 0.3689 0.4661 0.028 Uiso 1 1 calc R
C25 C -0.1338(2) 1.04617(19) 0.19190(18) 0.0225(5) Uani 1 1 d .
C26 C -0.2055(2) 1.1464(2) 0.20264(19) 0.0253(6) Uani 1 1 d .
C27 C 0.4031(2) 0.76881(19) 0.26778(19) 0.0215(5) Uani 1 1 d .
C28 C -0.1495(2) 1.00549(19) 0.12063(19) 0.0230(5) Uani 1 1 d .
C29 C 0.4101(2) 0.4283(2) 0.15440(18) 0.0220(5) Uani 1 1 d .
H29 H 0.4882 0.4411 0.1039 0.026 Uiso 1 1 calc R
C30 C 0.4218(2) 0.2258(2) 0.2333(2) 0.0264(6) Uani 1 1 d .
H30 H 0.4186 0.1582 0.2275 0.032 Uiso 1 1 calc R
C31 C 0.4125(2) 0.3264(2) 0.1475(2) 0.0261(6) Uani 1 1 d .
H31 H 0.4077 0.3263 0.0821 0.031 Uiso 1 1 calc R
C32 C 0.2087(2) 0.5280(2) 0.11920(19) 0.0266(6) Uani 1 1 d .
H32A H 0.1658 0.6035 0.1149 0.032 Uiso 1 1 calc R
H32B H 0.1857 0.5073 0.0696 0.032 Uiso 1 1 calc R
C33 C -0.2896(2) 1.2023(2) 0.1407(2) 0.0301(6) Uani 1 1 d .
H33 H -0.3381 1.2687 0.1473 0.036 Uiso 1 1 calc R
C34 C 0.7785(2) 0.6054(2) 0.30761(19) 0.0245(5) Uani 1 1 d .
H34 H 0.7548 0.6788 0.2600 0.029 Uiso 1 1 calc R
C35 C -0.2350(2) 1.0646(2) 0.0608(2) 0.0282(6) Uani 1 1 d .
H35 H -0.2461 1.0372 0.0133 0.034 Uiso 1 1 calc R
C36 C 0.7147(2) 0.6594(2) 0.08460(18) 0.0219(5) Uani 1 1 d .
C37 C 0.4359(2) 0.2218(2) 0.3287(2) 0.0248(5) Uani 1 1 d .
C38 C 0.2015(2) 0.2547(2) 0.4200(2) 0.0279(6) Uani 1 1 d .
H38 H 0.1263 0.2515 0.4753 0.033 Uiso 1 1 calc R
C39 C 0.4551(2) 0.52996(19) 0.25452(17) 0.0191(5) Uani 1 1 d .
C40 C -0.1892(2) 1.1857(2) 0.2759(2) 0.0292(6) Uani 1 1 d .
H40 H -0.2391 1.2500 0.2859 0.035 Uiso 1 1 calc R
C41 C -0.3031(2) 1.1622(2) 0.0701(2) 0.0305(6) Uani 1 1 d .
H41 H -0.3594 1.2021 0.0280 0.037 Uiso 1 1 calc R
C42 C 0.4194(2) 0.8707(2) 0.1821(2) 0.0251(5) Uani 1 1 d .
H42 H 0.3807 0.8941 0.1257 0.030 Uiso 1 1 calc R
C43 C 0.3451(2) 0.5325(2) 0.08321(19) 0.0256(6) Uani 1 1 d .
H43A H 0.3741 0.5381 0.0081 0.031 Uiso 1 1 calc R
H43B H 0.3602 0.6001 0.0870 0.031 Uiso 1 1 calc R
C44 C 0.1374(2) 0.3443(2) 0.2541(2) 0.0281(6) Uani 1 1 d .
H44 H 0.1016 0.3404 0.2053 0.034 Uiso 1 1 calc R
C45 C 0.5334(2) 0.8035(2) 0.3450(2) 0.0288(6) Uani 1 1 d .
H45 H 0.5731 0.7798 0.4007 0.035 Uiso 1 1 calc R
C46 C 0.3161(2) 0.70347(19) 0.27650(18) 0.0200(5) Uani 1 1 d .
C47 C 0.5487(2) 0.9052(2) 0.2600(2) 0.0322(6) Uani 1 1 d .
H47 H 0.5978 0.9516 0.2577 0.039 Uiso 1 1 calc R
C48 C 0.8299(2) 0.6042(2) 0.07921(19) 0.0262(6) Uani 1 1 d .
H48 H 0.8461 0.5295 0.1284 0.031 Uiso 1 1 calc R
C49 C 0.1515(2) 0.2509(2) 0.3457(2) 0.0311(6) Uani 1 1 d .
H49 H 0.1268 0.1832 0.3583 0.037 Uiso 1 1 calc R
C50 C 0.7538(2) 0.4101(2) 0.40299(18) 0.0241(5) Uani 1 1 d .
H50 H 0.7128 0.3500 0.4216 0.029 Uiso 1 1 calc R
C51 C 0.8730(2) 0.5858(2) 0.35103(19) 0.0277(6) Uani 1 1 d .
H51 H 0.9135 0.6457 0.3341 0.033 Uiso 1 1 calc R
C52 C 0.1746(2) 0.4435(2) 0.23254(19) 0.0230(5) Uani 1 1 d .
H52 H 0.0932 0.4843 0.2457 0.028 Uiso 1 1 calc R
C53 C 0.7833(2) 0.8220(2) -0.0660(2) 0.0308(6) Uani 1 1 d .
H53 H 0.7677 0.8963 -0.1162 0.037 Uiso 1 1 calc R
C54 C 0.8492(2) 0.3909(2) 0.44479(19) 0.0284(6) Uani 1 1 d .
H54 H 0.8744 0.3173 0.4912 0.034 Uiso 1 1 calc R
C55 C 0.4917(2) 0.9387(2) 0.1781(2) 0.0306(6) Uani 1 1 d .
H55 H 0.5020 1.0082 0.1192 0.037 Uiso 1 1 calc R
C56 C 0.3985(2) 0.1263(2) 0.4331(2) 0.0310(6) Uani 1 1 d .
H56A H 0.4500 0.1117 0.4810 0.037 Uiso 1 1 calc R
H56B H 0.4090 0.0575 0.4188 0.037 Uiso 1 1 calc R
C57 C 0.8977(2) 0.7667(2) -0.0695(2) 0.0314(6) Uani 1 1 d .
H57 H 0.9603 0.8037 -0.1216 0.038 Uiso 1 1 calc R
C58 C 0.9082(2) 0.4782(2) 0.4194(2) 0.0295(6) Uani 1 1 d .
H58 H 0.9734 0.4644 0.4490 0.035 Uiso 1 1 calc R
C59 C 0.9206(2) 0.6585(2) 0.0021(2) 0.0319(6) Uani 1 1 d .
H59 H 0.9989 0.6208 -0.0013 0.038 Uiso 1 1 calc R
C60 C 0.2658(2) 0.1514(2) 0.4926(2) 0.0339(6) Uani 1 1 d .
H60A H 0.2261 0.0858 0.5153 0.041 Uiso 1 1 calc R
H60B H 0.2636 0.1630 0.5575 0.041 Uiso 1 1 calc R

loop_
_atom_site_aniso_label
_atom_site_aniso_U_11
_atom_site_aniso_U_22
_atom_site_aniso_U_33
_atom_site_aniso_U_23
_atom_site_aniso_U_13
_atom_site_aniso_U_12
N3 0.0199(11) 0.0204(10) 0.0242(10) -0.0096(8) -0.0062(8) -0.0005(8)
N1 0.0179(10) 0.0177(10) 0.0260(10) -0.0096(8) -0.0072(8) -0.0007(8)
N4 0.0176(10) 0.0213(10) 0.0235(10) -0.0105(8) -0.0067(8) 0.0000(8)
C4 0.0171(12) 0.0176(11) 0.0238(12) -0.0068(10) -0.0022(9) -0.0029(10)
C5 0.0213(13) 0.0160(11) 0.0243(12) -0.0082(10) -0.0080(10) -0.0036(10)
N2 0.0150(10) 0.0190(10) 0.0247(10) -0.0108(8) -0.0060(8) -0.0011(8)
C7 0.0180(12) 0.0188(12) 0.0257(12) -0.0098(10) -0.0061(10) 0.0001(10)
C8 0.0150(12) 0.0226(12) 0.0283(13) -0.0105(10) -0.0085(10) 0.0014(10)
C9 0.0122(11) 0.0190(12) 0.0282(12) -0.0116(10) -0.0034(9) -0.0018(9)
C10 0.0190(12) 0.0174(12) 0.0257(12) -0.0084(10) -0.0048(10) -0.0037(10)
C11 0.0282(14) 0.0229(13) 0.0306(14) -0.0130(11) -0.0023(11) -0.0043(11)
C12 0.0213(13) 0.0189(12) 0.0234(12) -0.0077(10) -0.0007(10) -0.0048(10)
C13 0.0176(12) 0.0163(11) 0.0226(12) -0.0075(10) -0.0022(9) -0.0028(9)
C14 0.0227(13) 0.0237(13) 0.0305(13) -0.0147(11) -0.0058(10) -0.0012(10)
C15 0.0227(13) 0.0182(12) 0.0283(13) -0.0057(10) -0.0091(10) -0.0037(10)
C16 0.0174(12) 0.0229(12) 0.0231(12) -0.0104(10) -0.0057(9) -0.0021(10)
C17 0.0143(11) 0.0215(12) 0.0218(12) -0.0103(10) -0.0070(9) -0.0004(9)
C18 0.0250(13) 0.0224(12) 0.0266(13) -0.0115(10) -0.0038(10) -0.0067(10)
C19 0.0276(14) 0.0240(13) 0.0306(13) -0.0140(11) -0.0109(11) -0.0014(11)
C20 0.0243(13) 0.0197(12) 0.0288(13) -0.0123(10) -0.0067(10) -0.0003(10)
C21 0.0116(11) 0.0239(12) 0.0257(12) -0.0126(10) -0.0058(9) 0.0008(9)
C22 0.0173(12) 0.0197(12) 0.0248(12) -0.0104(10) -0.0057(10) 0.0008(10)
C23 0.0264(14) 0.0266(13) 0.0274(13) -0.0118(11) -0.0089(11) -0.0016(11)
C24 0.0184(12) 0.0250(13) 0.0285(13) -0.0146(11) -0.0015(10) -0.0035(10)
C25 0.0174(12) 0.0188(12) 0.0261(12) -0.0064(10) -0.0016(10) -0.0021(10)
C26 0.0187(13) 0.0205(12) 0.0305(13) -0.0076(11) -0.0031(10) 0.0000(10)
C27 0.0172(12) 0.0202(12) 0.0304(13) -0.0143(10) -0.0052(10) -0.0001(10)
C28 0.0192(13) 0.0203(12) 0.0269(13) -0.0063(10) -0.0052(10) -0.0033(10)
C29 0.0126(12) 0.0295(13) 0.0254(12) -0.0132(11) -0.0013(9) -0.0043(10)
C30 0.0194(13) 0.0245(13) 0.0429(15) -0.0215(12) -0.0076(11) 0.0003(10)
C31 0.0203(13) 0.0336(14) 0.0335(14) -0.0218(12) -0.0079(11) -0.0005(11)
C32 0.0242(14) 0.0283(13) 0.0345(14) -0.0155(11) -0.0152(11) 0.0011(11)
C33 0.0225(14) 0.0227(13) 0.0379(15) -0.0093(11) -0.0053(11) 0.0025(11)
C34 0.0213(13) 0.0266(13) 0.0270(13) -0.0114(11) -0.0062(10) -0.0027(11)
C35 0.0257(14) 0.0285(14) 0.0297(14) -0.0087(11) -0.0082(11) -0.0047(11)
C36 0.0221(13) 0.0255(13) 0.0238(12) -0.0119(10) -0.0080(10) -0.0048(10)
C37 0.0203(13) 0.0210(12) 0.0356(14) -0.0137(11) -0.0109(11) 0.0036(10)
C38 0.0182(13) 0.0260(13) 0.0336(14) -0.0104(11) 0.0042(10) -0.0073(11)
C39 0.0169(12) 0.0202(12) 0.0228(12) -0.0097(10) -0.0068(9) -0.0014(9)
C40 0.0269(14) 0.0212(13) 0.0356(14) -0.0138(11) -0.0020(11) 0.0018(11)
C41 0.0210(13) 0.0263(14) 0.0372(15) -0.0045(12) -0.0114(11) 0.0005(11)
C42 0.0224(13) 0.0218(13) 0.0339(14) -0.0130(11) -0.0094(11) -0.0001(10)
C43 0.0241(14) 0.0284(13) 0.0278(13) -0.0118(11) -0.0106(10) -0.0018(11)
C44 0.0209(13) 0.0289(14) 0.0456(16) -0.0222(12) -0.0135(11) 0.0000(11)
C45 0.0270(14) 0.0326(14) 0.0355(14) -0.0193(12) -0.0100(11) -0.0038(12)
C46 0.0210(13) 0.0169(12) 0.0247(12) -0.0093(10) -0.0086(10) -0.0003(10)
C47 0.0263(14) 0.0325(15) 0.0483(17) -0.0236(13) -0.0062(12) -0.0095(12)
C48 0.0215(13) 0.0318(14) 0.0258(13) -0.0110(11) -0.0073(10) -0.0025(11)
C49 0.0218(14) 0.0243(14) 0.0536(17) -0.0211(13) -0.0064(12) -0.0055(11)
C50 0.0209(13) 0.0270(13) 0.0252(13) -0.0105(11) -0.0046(10) -0.0046(10)
C51 0.0200(13) 0.0390(15) 0.0297(14) -0.0182(12) -0.0017(10) -0.0091(11)
C52 0.0117(12) 0.0246(13) 0.0369(14) -0.0173(11) -0.0100(10) 0.0063(10)
C53 0.0409(16) 0.0282(14) 0.0275(13) -0.0126(11) -0.0078(12) -0.0081(12)
C54 0.0252(14) 0.0339(15) 0.0259(13) -0.0128(11) -0.0082(11) 0.0016(12)
C55 0.0291(15) 0.0233(13) 0.0403(15) -0.0126(12) -0.0056(12) -0.0072(11)
C56 0.0339(15) 0.0180(13) 0.0424(16) -0.0097(11) -0.0141(12) -0.0024(11)
C57 0.0326(15) 0.0402(16) 0.0284(14) -0.0170(12) 0.0013(11) -0.0197(13)
C58 0.0197(13) 0.0471(17) 0.0295(14) -0.0207(13) -0.0082(11) -0.0035(12)
C59 0.0193(13) 0.0480(17) 0.0325(14) -0.0191(13) -0.0050(11) -0.0059(12)
C60 0.0315(16) 0.0245(14) 0.0424(16) -0.0086(12) -0.0076(12) -0.0070(12)

loop_
_atom_type_symbol
_atom_type_description
_atom_type_scat_dispersion_real
_atom_type_scat_dispersion_imag
_atom_type_scat_source
C C 0.0033 0.0016 'International Tables Vol C Tables 4.2.6.8 and 6.1.1.4'
H H 0.0000 0.0000 'International Tables Vol C Tables 4.2.6.8 and 6.1.1.4'
N N 0.0061 0.0033 'International Tables Vol C Tables 4.2.6.8 and 6.1.1.4'

loop_
_geom_angle_atom_site_label_1
_geom_angle_atom_site_label_2
_geom_angle_atom_site_label_3
_geom_angle
C7 N3 C39 105.43(18)
C17 N1 C5 106.44(19)
C22 N4 C39 105.51(18)
C12 C4 C13 120.5(2)
C12 C4 C25 119.7(2)
C13 C4 C25 119.8(2)
C46 C5 N1 110.40(19)
C46 C5 C10 129.9(2)
N1 C5 C10 119.5(2)
C17 N2 C46 105.98(18)
C17 N2 C39 127.81(18)
C46 N2 C39 124.14(19)
N3 C7 C36 124.2(2)
N3 C7 C22 110.0(2)
C36 C7 C22 125.8(2)
C37 C8 C21 121.9(2)
C37 C8 H8 119.1
C21 C8 H8 119.1
C24 C9 C52 119.9(2)
C24 C9 C17 120.7(2)
C52 C9 C17 119.3(2)
C15 C10 C13 119.2(2)
C15 C10 C5 119.6(2)
C13 C10 C5 121.1(2)
C40 C11 C12 121.1(2)
C40 C11 H11 119.4
C12 C11 H11 119.4
C18 C12 C4 118.6(2)
C18 C12 C11 122.5(2)
C4 C12 C11 118.9(2)
C10 C13 C4 119.1(2)
C10 C13 C20 122.9(2)
C4 C13 C20 117.9(2)
C45 C14 C27 120.1(2)
C45 C14 H14 119.9
C27 C14 H14 119.9
C18 C15 C10 122.0(2)
C18 C15 H15 119.0
C10 C15 H15 119.0
C50 C16 C34 119.0(2)
C50 C16 C22 119.8(2)
C34 C16 C22 121.1(2)
N1 C17 N2 111.61(19)
N1 C17 C9 120.8(2)
N2 C17 C9 127.57(19)
C15 C18 C12 120.6(2)
C15 C18 H18 119.7
C12 C18 H18 119.7
C20 C19 C28 121.3(2)
C20 C19 H19 119.3
C28 C19 H19 119.3
C19 C20 C13 121.9(2)
C19 C20 H20 119.1
C13 C20 H20 119.1
C8 C21 C29 119.2(2)
C8 C21 C39 118.54(19)
C29 C21 C39 121.6(2)
N4 C22 C16 124.3(2)
N4 C22 C7 110.4(2)
C16 C22 C7 125.3(2)
C53 C23 C36 120.3(2)
C53 C23 H23 119.9
C36 C23 H23 119.9
C9 C24 C38 121.3(2)
C9 C24 H24 119.4
C38 C24 H24 119.4
C28 C25 C26 119.8(2)
C28 C25 C4 120.5(2)
C26 C25 C4 119.7(2)
C33 C26 C40 122.5(2)
C33 C26 C25 118.5(2)
C40 C26 C25 119.0(2)
C42 C27 C14 118.9(2)
C42 C27 C46 119.8(2)
C14 C27 C46 120.9(2)
C35 C28 C25 119.3(2)
C35 C28 C19 122.1(2)
C25 C28 C19 118.6(2)
C31 C29 C21 116.8(2)
C31 C29 C43 117.4(2)
C21 C29 C43 124.4(2)
C31 C29 H29 93.8
C21 C29 H29 93.8
C43 C29 H29 93.8
C31 C30 C37 121.0(2)
C31 C30 H30 119.5
C37 C30 H30 119.5
C30 C31 C29 121.5(2)
C30 C31 H31 119.2
C29 C31 H31 119.2
C52 C32 C43 111.64(18)
C52 C32 H32A 109.3
C43 C32 H32A 109.3
C52 C32 H32B 109.3
C43 C32 H32B 109.3
H32A C32 H32B 108.0
C41 C33 C26 121.1(2)
C41 C33 H33 119.4
C26 C33 H33 119.4
C51 C34 C16 120.5(2)
C51 C34 H34 119.8
C16 C34 H34 119.8
C41 C35 C28 120.9(2)
C41 C35 H35 119.5
C28 C35 H35 119.5
C48 C36 C23 119.2(2)
C48 C36 C7 120.3(2)
C23 C36 C7 120.5(2)
C8 C37 C30 116.7(2)
C8 C37 C56 121.6(2)
C30 C37 C56 120.3(2)
C24 C38 C49 116.8(2)
C24 C38 C60 119.0(2)
C49 C38 C60 122.6(2)
C24 C38 H38 94.1
C49 C38 H38 94.1
C60 C38 H38 94.1
N4 C39 N3 108.21(18)
N4 C39 N2 110.47(17)
N3 C39 N2 109.63(17)
N4 C39 C21 108.25(17)
N3 C39 C21 108.29(18)
N2 C39 C21 111.89(18)
C11 C40 C26 121.4(2)
C11 C40 H40 119.3
C26 C40 H40 119.3
C35 C41 C33 120.4(2)
C35 C41 H41 119.8
C33 C41 H41 119.8
C55 C42 C27 120.7(2)
C55 C42 H42 119.7
C27 C42 H42 119.7
C29 C43 C32 110.7(2)
C29 C43 H43A 109.5
C32 C43 H43A 109.5
C29 C43 H43B 109.5
C32 C43 H43B 109.5
H43A C43 H43B 108.1
C49 C44 C52 120.9(2)
C49 C44 H44 119.5
C52 C44 H44 119.5
C47 C45 C14 120.8(2)
C47 C45 H45 119.6
C14 C45 H45 119.6
C5 C46 N2 105.55(19)
C5 C46 C27 127.8(2)
N2 C46 C27 126.5(2)
C45 C47 C55 119.4(2)
C45 C47 H47 120.3
C55 C47 H47 120.3
C59 C48 C36 120.0(2)
C59 C48 H48 120.0
C36 C48 H48 120.0
C44 C49 C38 120.8(2)
C44 C49 H49 119.6
C38 C49 H49 119.6
C54 C50 C16 120.1(2)
C54 C50 H50 119.9
C16 C50 H50 119.9
C34 C51 C58 119.6(2)
C34 C51 H51 120.2
C58 C51 H51 120.2
C44 C52 C9 117.6(2)
C44 C52 C32 122.0(2)
C9 C52 C32 119.1(2)
C44 C52 H52 93.7
C9 C52 H52 93.7
C32 C52 H52 93.7
C23 C53 C57 119.9(2)
C23 C53 H53 120.0
C57 C53 H53 120.0
C50 C54 C58 120.3(2)
C50 C54 H54 119.9
C58 C54 H54 119.9
C47 C55 C42 120.1(2)
C47 C55 H55 120.0
C42 C55 H55 120.0
C37 C56 C60 113.11(19)
C37 C56 H56A 109.0
C60 C56 H56A 109.0
C37 C56 H56B 109.0
C60 C56 H56B 109.0
H56A C56 H56B 107.8
C59 C57 C53 120.3(2)
C59 C57 H57 119.9
C53 C57 H57 119.9
C54 C58 C51 120.4(2)
C54 C58 H58 119.8
C51 C58 H58 119.8
C57 C59 C48 120.3(2)
C57 C59 H59 119.8
C48 C59 H59 119.8
C38 C60 C56 110.9(2)
C38 C60 H60A 109.5
C56 C60 H60A 109.5
C38 C60 H60B 109.5
C56 C60 H60B 109.5
H60A C60 H60B 108.0

loop_
_geom_bond_atom_site_label_1
_geom_bond_atom_site_label_2
_geom_bond_distance
N3 C7 1.287(3)
N3 C39 1.480(3)
N1 C17 1.310(3)
N1 C5 1.381(3)
N4 C22 1.282(3)
N4 C39 1.478(3)
C4 C12 1.423(3)
C4 C13 1.428(3)
C4 C25 1.433(3)
C5 C46 1.371(3)
C5 C10 1.484(3)
N2 C17 1.386(3)
N2 C46 1.407(3)
N2 C39 1.487(3)
C7 C36 1.474(3)
C7 C22 1.508(3)
C8 C37 1.392(3)
C8 C21 1.398(3)
C8 H8 0.9500
C9 C24 1.386(3)
C9 C52 1.402(3)
C9 C17 1.478(3)
C10 C15 1.393(3)
C10 C13 1.414(3)
C11 C40 1.356(3)
C11 C12 1.443(3)
C11 H11 0.9500
C12 C18 1.401(3)
C13 C20 1.442(3)
C14 C45 1.387(3)
C14 C27 1.396(3)
C14 H14 0.9500
C15 C18 1.385(3)
C15 H15 0.9500
C16 C50 1.398(3)
C16 C34 1.399(3)
C16 C22 1.470(3)
C18 H18 0.9500
C19 C20 1.352(3)
C19 C28 1.436(3)
C19 H19 0.9500
C20 H20 0.9500
C21 C29 1.414(3)
C21 C39 1.543(3)
C23 C53 1.379(4)
C23 C36 1.400(3)
C23 H23 0.9500
C24 C38 1.392(3)
C24 H24 0.9500
C25 C28 1.413(3)
C25 C26 1.431(3)
C26 C33 1.404(3)
C26 C40 1.429(3)
C27 C42 1.390(3)
C27 C46 1.481(3)
C28 C35 1.403(3)
C29 C31 1.393(3)
C29 C43 1.514(3)
C29 H29 1.0000
C30 C31 1.377(3)
C30 C37 1.394(3)
C30 H30 0.9500
C31 H31 0.9500
C32 C52 1.518(3)
C32 C43 1.585(3)
C32 H32A 0.9900
C32 H32B 0.9900
C33 C41 1.387(4)
C33 H33 0.9500
C34 C51 1.383(3)
C34 H34 0.9500
C35 C41 1.381(3)
C35 H35 0.9500
C36 C48 1.397(3)
C37 C56 1.512(3)
C38 C49 1.395(3)
C38 C60 1.513(3)
C38 H38 1.0000
C40 H40 0.9500
C41 H41 0.9500
C42 C55 1.390(3)
C42 H42 0.9500
C43 H43A 0.9900
C43 H43B 0.9900
C44 C49 1.380(4)
C44 C52 1.385(3)
C44 H44 0.9500
C45 C47 1.384(4)
C45 H45 0.9500
C47 C55 1.388(4)
C47 H47 0.9500
C48 C59 1.386(4)
C48 H48 0.9500
C49 H49 0.9500
C50 C54 1.380(3)
C50 H50 0.9500
C51 C58 1.387(4)
C51 H51 0.9500
C52 H52 1.0000
C53 C57 1.390(4)
C53 H53 0.9500
C54 C58 1.382(4)
C54 H54 0.9500
C55 H55 0.9500
C56 C60 1.594(4)
C56 H56A 0.9900
C56 H56B 0.9900
C57 C59 1.377(4)
C57 H57 0.9500
C58 H58 0.9500
C59 H59 0.9500
C60 H60A 0.9900
C60 H60B 0.9900
